data_2201613
loop_
_publ_author_name
'Kolb, Vera M.'
'Donahue, Matthew G.'
'Putnam, Eric A.'
'Meyers, Cal Y.'
'Robinson, Paul D.'

_publ_section_title
;
 Cyclopropyl <i>m</i>-nitrophenyl ketone
;
_journal_issue 10
_journal_name_full 'Acta Crystallographica Section E'
_journal_page_first o1161
_journal_page_last o1163
_journal_paper_doi 10.1107/S1600536802017142
_journal_volume 58
_journal_year 2002
_chemical_formula_iupac 'C10 H9 N O3'
_chemical_formula_moiety 'C10 H9 N O3'
_chemical_formula_sum 'C10 H9 N O3'
_chemical_formula_weight 191.18
_chemical_melting_point .346E-305
_chemical_name_systematic
;
Cyclopropyl meta-nitrophenyl ketone
;
_space_group_IT_number 92
_symmetry_cell_setting tetragonal
_symmetry_space_group_name_Hall 'P 4abw 2nw'
_symmetry_space_group_name_H-M 'P 41 21 2'
_atom_sites_solution_hydrogens geom
_atom_sites_solution_primary direct
_atom_sites_solution_secondary difmap
_cell_angle_alpha 90.00
_cell_angle_beta 90.00
_cell_angle_gamma 90.00
_cell_formula_units_Z 8
_cell_length_a 11.438(2)
_cell_length_b 11.438(2)
_cell_length_c 14.284(2)
_cell_measurement_reflns_used 25
_cell_measurement_temperature 296
_cell_measurement_theta_max 12.1
_cell_measurement_theta_min 11.1
_cell_volume 1868.7(5)
_computing_cell_refinement 'MSC/AFC Diffractometer Control Software'
_computing_data_collection
;
MSC/AFC Diffractometer Control Software
(Molecular Structure Corporation, 1996)
;
_computing_data_reduction
;
PROCESS in TEXSAN  (Molecular Structure Corporation, 1997)
;
_computing_molecular_graphics
;
ORTEP-3 for Windows (Farrugia, 1997) and PLATON (Spek, 2000)
;
_computing_publication_material
;
TEXSAN, SHELXL97 and PLATON
;
_computing_structure_refinement
;
LS in TEXSAN and SHELXL97 (Sheldrick, 1997)
;
_computing_structure_solution 'SIR92 (Burla et al., 1989)'
_diffrn_ambient_temperature 296
_diffrn_measured_fraction_theta_full 1.000
_diffrn_measured_fraction_theta_max 1.000
_diffrn_measurement_device_type 'Rigaku AFC-5S'
_diffrn_measurement_method \w
_diffrn_radiation_monochromator graphite
_diffrn_radiation_source 'fine-focus sealed tube'
_diffrn_radiation_type MoK\a
_diffrn_radiation_wavelength 0.71069
_diffrn_reflns_av_R_equivalents 0.059
_diffrn_reflns_av_sigmaI/netI 0.046
_diffrn_reflns_limit_h_max 14
_diffrn_reflns_limit_h_min 0
_diffrn_reflns_limit_k_max 14
_diffrn_reflns_limit_k_min 0
_diffrn_reflns_limit_l_max 18
_diffrn_reflns_limit_l_min 0
_diffrn_reflns_number 2438
_diffrn_reflns_theta_full 27.55
_diffrn_reflns_theta_max 27.55
_diffrn_reflns_theta_min 2.28
_diffrn_standards_decay_% 6.8
_diffrn_standards_interval_count 100
_diffrn_standards_number 3
_exptl_absorpt_coefficient_mu 0.102
_exptl_absorpt_correction_type none
_exptl_crystal_colour colorless
_exptl_crystal_density_diffrn 1.359
_exptl_crystal_density_meas ?
_exptl_crystal_description 'tetragonal dipyramid'
_exptl_crystal_F_000 800
_exptl_crystal_size_max 0.43
_exptl_crystal_size_mid 0.34
_exptl_crystal_size_min 0.33
_refine_diff_density_max 0.12
_refine_diff_density_min -0.15
_refine_ls_abs_structure_details
;
The absolute configuration could not be determined
because of the lack of heavy atoms in the structure.
;
_refine_ls_abs_structure_Flack 1(3)
_refine_ls_extinction_coef 0.021(2)
_refine_ls_extinction_expression Fc^*^=kFc[1+0.001xFc^2^\l^3^/sin(2\q)]^-1/4^
_refine_ls_extinction_method SHELXL97
_refine_ls_goodness_of_fit_ref 0.976
_refine_ls_hydrogen_treatment constr
_refine_ls_matrix_type full
_refine_ls_number_parameters 128
_refine_ls_number_reflns 1296
_refine_ls_number_restraints 0
_refine_ls_restrained_S_all 0.976
_refine_ls_R_factor_all 0.107
_refine_ls_R_factor_gt 0.040
_refine_ls_shift/su_max <0.001
_refine_ls_shift/su_mean 0.000
_refine_ls_structure_factor_coef Fsqd
_refine_ls_weighting_details 'w = 1/[\s^2^(Fo^2^)+(0.049P)^2^] where P = (Fo^2^+2Fc^2^)/3'
_refine_ls_weighting_scheme calc
_refine_ls_wR_factor_gt 0.085
_refine_ls_wR_factor_ref 0.105
_reflns_number_gt 674
_reflns_number_total 1296
_reflns_threshold_expression I>2\s(I)
_cod_data_source_file om6108.cif
_cod_data_source_block I
_cod_depositor_comments
;
The following automatic conversions were performed:

'_exptl_crystal_density_meas' value 'not measured' was changed to '?'
- the value is perceived as not measured.

Automatic conversion script
Id: cif_fix_values 3008 2015-01-20 13:52:24Z robertas 
;
_cod_original_cell_volume 1868.8(6)
_cod_database_code 2201613
_cod_database_fobs_code 2201613

loop_
_symmetry_equiv_pos_as_xyz
'x, y, z'
'-x, -y, z+1/2'
'-y+1/2, x+1/2, z+1/4'
'y+1/2, -x+1/2, z+3/4'
'y, x, -z'
'-y, -x, -z+1/2'
'-x+1/2, y+1/2, -z+1/4'
'x+1/2, -y+1/2, -z+3/4'

loop_
_atom_site_label
_atom_site_fract_x
_atom_site_fract_y
_atom_site_fract_z
_atom_site_U_iso_or_equiv
_atom_site_adp_type
_atom_site_calc_flag
_atom_site_refinement_flags
_atom_site_occupancy
_atom_site_disorder_assembly
_atom_site_disorder_group
_atom_site_type_symbol
O1 0.5835(2) 0.1546(2) 0.8732(2) 0.1100(9) Uani d . 1 . . O
O2 0.7178(3) 0.2844(2) 0.8664(2) 0.1245(11) Uani d . 1 . . O
O3 0.67925(16) -0.25389(17) 0.83853(16) 0.0780(7) Uani d . 1 . . O
N1 0.6860(3) 0.1832(2) 0.8689(2) 0.0815(8) Uani d . 1 . . N
C1 0.8225(2) -0.1111(2) 0.86664(18) 0.0478(6) Uani d . 1 . . C
C2 0.7393(2) -0.0229(2) 0.8639(2) 0.0537(7) Uani d . 1 . . C
C3 0.7758(2) 0.0911(2) 0.86886(19) 0.0564(7) Uani d . 1 . . C
C4 0.8904(3) 0.1220(2) 0.8753(2) 0.0650(8) Uani d . 1 . . C
C5 0.9728(2) 0.0348(2) 0.8778(2) 0.0656(8) Uani d . 1 . . C
C6 0.9396(2) -0.0810(2) 0.87492(19) 0.0570(7) Uani d . 1 . . C
C7 0.7798(2) -0.2347(2) 0.8628(2) 0.0528(7) Uani d . 1 . . C
C8 0.8578(3) -0.3308(2) 0.8892(2) 0.0654(8) Uani d . 1 . . C
C9 0.8395(4) -0.4474(2) 0.8436(2) 0.0840(11) Uani d . 1 . . C
C10 0.8028(3) -0.4318(3) 0.9397(2) 0.0895(11) Uani d . 1 . . C
H2 0.6602 -0.0408 0.8589 0.064 Uiso calc R 1 . . H
H4 0.9123 0.2002 0.8779 0.078 Uiso calc R 1 . . H
H5 1.0517 0.0540 0.8814 0.079 Uiso calc R 1 . . H
H6 0.9960 -0.1394 0.8786 0.068 Uiso calc R 1 . . H
H8 0.9381 -0.3101 0.9067 0.078 Uiso calc R 1 . . H
H9A 0.7791 -0.4532 0.7961 0.101 Uiso calc R 1 . . H
H9B 0.9080 -0.4954 0.8321 0.101 Uiso calc R 1 . . H
H10A 0.8484 -0.4700 0.9881 0.107 Uiso calc R 1 . . H
H10B 0.7195 -0.4279 0.9521 0.107 Uiso calc R 1 . . H

loop_
_atom_site_aniso_label
_atom_site_aniso_U_11
_atom_site_aniso_U_22
_atom_site_aniso_U_33
_atom_site_aniso_U_12
_atom_site_aniso_U_13
_atom_site_aniso_U_23
O1 0.0686(14) 0.0874(17) 0.174(3) 0.0262(13) -0.015(2) -0.0081(19)
O2 0.126(2) 0.0494(13) 0.198(3) 0.0129(14) -0.012(2) 0.0056(19)
O3 0.0561(12) 0.0638(13) 0.1141(19) -0.0121(11) -0.0099(11) -0.0032(12)
N1 0.082(2) 0.0588(18) 0.104(2) 0.0151(16) -0.006(2) -0.0040(18)
C1 0.0435(13) 0.0483(14) 0.0515(15) -0.0035(12) 0.0011(14) -0.0028(12)
C2 0.0437(14) 0.0530(15) 0.0643(18) 0.0017(13) 0.0001(15) -0.0014(15)
C3 0.0562(16) 0.0493(14) 0.0638(17) 0.0065(14) 0.0000(16) -0.0026(16)
C4 0.0676(19) 0.0539(17) 0.073(2) -0.0099(15) 0.0002(19) -0.0022(18)
C5 0.0481(16) 0.065(2) 0.084(2) -0.0120(15) 0.0000(18) -0.0061(19)
C6 0.0438(15) 0.0535(16) 0.0737(19) -0.0010(12) 0.0004(16) -0.0045(17)
C7 0.0512(15) 0.0501(15) 0.0569(17) -0.0062(14) 0.0053(15) -0.0003(15)
C8 0.0629(16) 0.0466(15) 0.087(2) -0.0034(14) -0.0006(17) 0.0041(16)
C9 0.105(3) 0.0519(19) 0.095(2) 0.0023(18) 0.009(2) -0.0049(17)
C10 0.112(3) 0.064(2) 0.092(2) -0.004(2) 0.003(2) 0.025(2)

loop_
_atom_type_symbol
_atom_type_description
_atom_type_scat_dispersion_real
_atom_type_scat_dispersion_imag
_atom_type_scat_source
C C 0.0033 0.0016 'International Tables Vol C Tables 4.2.6.8 and 6.1.1.4'
H H 0.0000 0.0000 'International Tables Vol C Tables 4.2.6.8 and 6.1.1.4'
O O 0.0106 0.0060 'International Tables Vol C Tables 4.2.6.8 and 6.1.1.4'
N N 0.0061 0.0033 'International Tables Vol C Tables 4.2.6.8 and 6.1.1.4'

loop_
_geom_angle_atom_site_label_1
_geom_angle_atom_site_label_2
_geom_angle_atom_site_label_3
_geom_angle
_geom_angle_publ_flag
O2 N1 O1 123.1(3) no
O2 N1 C3 118.2(3) no
O1 N1 C3 118.7(3) no
C2 C1 C6 119.0(2) no
C2 C1 C7 117.5(2) no
C6 C1 C7 123.5(2) no
C3 C2 C1 118.7(2) no
C4 C3 C2 123.0(2) no
C4 C3 N1 119.1(3) no
C2 C3 N1 117.9(3) no
C3 C4 C5 118.3(3) no
C4 C5 C6 120.5(3) no
C5 C6 C1 120.4(2) no
O3 C7 C8 120.8(3) no
O3 C7 C1 119.2(2) no
C8 C7 C1 120.0(2) no
C7 C8 C9 118.1(3) no
C7 C8 C10 116.5(3) no
C9 C8 C10 57.7(2) no
C10 C9 C8 61.2(2) no
C9 C10 C8 61.09(19) no
C3 C2 H2 120.6 no
C1 C2 H2 120.6 no
C3 C4 H4 120.8 no
C5 C4 H4 120.8 no
C4 C5 H5 119.7 no
C6 C5 H5 119.7 no
C5 C6 H6 119.8 no
C1 C6 H6 119.8 no
C7 C8 H8 117.1 no
C9 C8 H8 117.1 no
C10 C8 H8 117.1 no
C10 C9 H9A 117.6 no
C8 C9 H9A 117.6 no
C10 C9 H9B 117.6 no
C8 C9 H9B 117.6 no
H9A C9 H9B 114.8 no
C9 C10 H10A 117.7 no
C8 C10 H10A 117.7 no
C9 C10 H10B 117.7 no
C8 C10 H10B 117.7 no
H10A C10 H10B 114.8 no

loop_
_geom_bond_atom_site_label_1
_geom_bond_atom_site_label_2
_geom_bond_site_symmetry_2
_geom_bond_distance
_geom_bond_publ_flag
O1 N1 . 1.218(3) no
O2 N1 . 1.214(3) no
O3 C7 . 1.221(3) no
N1 C3 . 1.472(3) no
C1 C2 . 1.387(3) no
C1 C6 . 1.388(3) no
C1 C7 . 1.497(3) no
C2 C3 . 1.371(4) no
C3 C4 . 1.360(4) no
C4 C5 . 1.373(3) no
C5 C6 . 1.379(4) no
C7 C8 . 1.465(4) no
C8 C9 . 1.499(4) no
C8 C10 . 1.501(4) no
C9 C10 . 1.448(5) no
C2 H2 . 0.9300 no
C4 H4 . 0.9300 no
C5 H5 . 0.9300 no
C6 H6 . 0.9300 no
C8 H8 . 0.9800 no
C9 H9A . 0.9700 no
C9 H9B . 0.9700 no
C10 H10A . 0.9700 no
C10 H10B . 0.9700 no

loop_
_geom_hbond_atom_site_label_D
_geom_hbond_atom_site_label_H
_geom_hbond_atom_site_label_A
_geom_hbond_site_symmetry_A
_geom_hbond_distance_DH
_geom_hbond_distance_HA
_geom_hbond_distance_DA
_geom_hbond_angle_DHA
_geom_hbond_publ_flag
C4 H4 O1 8_556 0.93 2.57 3.378(4) 146 yes
C6 H6 O3 8_546 0.93 2.47 3.369(3) 163 yes
C5 H5 O2 8_556 0.93 2.65 3.484(4) 149 yes

loop_
_geom_torsion_atom_site_label_1
_geom_torsion_atom_site_label_2
_geom_torsion_atom_site_label_3
_geom_torsion_atom_site_label_4
_geom_torsion
_geom_torsion_publ_flag
C6 C1 C2 C3 0.5(5) no
C7 C1 C2 C3 179.0(2) no
C1 C2 C3 C4 0.8(5) no
C1 C2 C3 N1 -178.1(3) no
O2 N1 C3 C4 6.4(5) no
O1 N1 C3 C4 -172.3(3) no
O2 N1 C3 C2 -174.8(3) no
O1 N1 C3 C2 6.6(5) no
C2 C3 C4 C5 -0.6(6) no
N1 C3 C4 C5 178.2(3) no
C3 C4 C5 C6 -0.7(6) no
C4 C5 C6 C1 1.9(5) no
C2 C1 C6 C5 -1.8(4) no
C7 C1 C6 C5 179.8(3) no
C2 C1 C7 O3 14.8(4) no
C6 C1 C7 O3 -166.7(3) no
C2 C1 C7 C8 -164.3(3) no
C6 C1 C7 C8 14.1(4) no
O3 C7 C8 C9 30.2(4) no
C1 C7 C8 C9 -150.7(3) no
O3 C7 C8 C10 -35.6(4) no
C1 C7 C8 C10 143.5(3) no
C7 C8 C9 C10 -105.1(3) no
C7 C8 C10 C9 107.9(3) no

loop_
_cod_related_entry_id
_cod_related_entry_database
_cod_related_entry_code
1 ChemSpider 262791
